data_4514942
loop_
_publ_author_name
'Ravi Kumar, G.'
'Ramesh, Boora'
'Yarlagadda, Suresh'
'Sridhar, Balasubramanian'
'Reddy, B. V. Subba'

_publ_section_title
;
 Organocatalytic Enantioselective Mannich Reaction: Direct Access to
 Chiral \b-Amino Esters.
;
_journal_issue 1
_journal_name_full 'ACS omega'
_journal_page_first 2168
_journal_page_last 2177
_journal_paper_doi 10.1021/acsomega.8b02132
_journal_volume 4
_journal_year 2019
_chemical_absolute_configuration ad
_chemical_formula_moiety 'C25 H26 Cl2 N2 O6'
_chemical_formula_sum 'C25 H26 Cl2 N2 O6'
_chemical_formula_weight 521.38
_space_group_crystal_system orthorhombic
_space_group_IT_number 19
_space_group_name_Hall 'P 2ac 2ab'
_space_group_name_H-M_alt 'P 21 21 21'
_symmetry_space_group_name_Hall 'P 2ac 2ab'
_symmetry_space_group_name_H-M 'P 21 21 21'
_atom_sites_solution_hydrogens geom
_audit_creation_method SHELXL-2014/7
_cell_angle_alpha 90
_cell_angle_beta 90
_cell_angle_gamma 90
_cell_formula_units_Z 4
_cell_length_a 11.4475(6)
_cell_length_b 12.6239(7)
_cell_length_c 17.9127(10)
_cell_measurement_reflns_used 5183
_cell_measurement_temperature 294(2)
_cell_measurement_theta_max 24.94
_cell_measurement_theta_min 2.40
_cell_volume 2588.6(2)
_computing_cell_refinement 'SAINT (Bruker, 2001)'
_computing_data_collection 'SMART (Bruker, 2001)'
_computing_data_reduction 'SAINT (Bruker, 2001)'
_computing_molecular_graphics 'SHELXL2014 (Sheldrick, 2015)'
_computing_publication_material 'SHELXL2014 (Sheldrick, 2015)'
_computing_structure_refinement 'SHELXL-2014/7 (Sheldrick, 2015)'
_computing_structure_solution 'SHELXL-2014/7 (Sheldrick, 2015)'
_diffrn_ambient_temperature 294(2)
_diffrn_measured_fraction_theta_full 1.000
_diffrn_measured_fraction_theta_max 0.998
_diffrn_measurement_device_type 'Bruker SMART APEX CCD area-detector'
_diffrn_measurement_method \w
_diffrn_radiation_type MoK\a
_diffrn_radiation_wavelength 0.71073
_diffrn_reflns_av_R_equivalents 0.0269
_diffrn_reflns_av_unetI/netI 0.0214
_diffrn_reflns_Laue_measured_fraction_full 1.000
_diffrn_reflns_Laue_measured_fraction_max 0.998
_diffrn_reflns_limit_h_max 15
_diffrn_reflns_limit_h_min -15
_diffrn_reflns_limit_k_max 16
_diffrn_reflns_limit_k_min -16
_diffrn_reflns_limit_l_max 23
_diffrn_reflns_limit_l_min -23
_diffrn_reflns_number 32583
_diffrn_reflns_point_group_measured_fraction_full 1.000
_diffrn_reflns_point_group_measured_fraction_max 0.993
_diffrn_reflns_theta_full 25.242
_diffrn_reflns_theta_max 28.320
_diffrn_reflns_theta_min 1.974
_exptl_absorpt_coefficient_mu 0.293
_exptl_absorpt_correction_T_max 0.97
_exptl_absorpt_correction_T_min 0.92
_exptl_absorpt_correction_type multi-scan
_exptl_absorpt_process_details 'SADABS; Bruker,2001'
_exptl_crystal_colour colorless
_exptl_crystal_density_diffrn 1.338
_exptl_crystal_description block
_exptl_crystal_F_000 1088
_exptl_crystal_size_max 0.220
_exptl_crystal_size_mid 0.180
_exptl_crystal_size_min 0.110
_refine_diff_density_max 0.641
_refine_diff_density_min -0.293
_refine_diff_density_rms 0.042
_refine_ls_abs_structure_details
;
 Flack x determined using 2056 quotients [(I+)-(I-)]/[(I+)+(I-)]
 (Parsons, Flack and Wagner, Acta Cryst. B69 (2013) 249-259).
;
_refine_ls_abs_structure_Flack 0.044(16)
_refine_ls_extinction_method none
_refine_ls_goodness_of_fit_ref 0.953
_refine_ls_hydrogen_treatment constr
_refine_ls_matrix_type full
_refine_ls_number_parameters 321
_refine_ls_number_reflns 6392
_refine_ls_number_restraints 0
_refine_ls_restrained_S_all 0.953
_refine_ls_R_factor_all 0.0574
_refine_ls_R_factor_gt 0.0480
_refine_ls_shift/su_max 0.000
_refine_ls_shift/su_mean 0.000
_refine_ls_structure_factor_coef Fsqd
_refine_ls_weighting_details 'w=1/[\s^2^(Fo^2^)+(0.0535P)^2^+1.0538P] where P=(Fo^2^+2Fc^2^)/3'
_refine_ls_weighting_scheme calc
_refine_ls_wR_factor_gt 0.1146
_refine_ls_wR_factor_ref 0.1206
_reflns_Friedel_coverage 0.776
_reflns_Friedel_fraction_full 1.000
_reflns_Friedel_fraction_max 0.986
_reflns_number_gt 5424
_reflns_number_total 6392
_reflns_threshold_expression 'I > 2\s(I)'
_cod_data_source_file ao8b02132_si_003.cif
_cod_data_source_block BG41m
_cod_database_code 4514942
_shelx_shelxl_version_number 2014/7
_shelx_space_group_comment
;
The symmetry employed for this shelxl refinement is uniquely defined
by the following loop, which should always be used as a source of
symmetry information in preference to the above space-group names.
They are only intended as comments.
;
_shelx_estimated_absorpt_t_min 0.938
_shelx_estimated_absorpt_t_max 0.969

loop_
_space_group_symop_operation_xyz
'x, y, z'
'-x+1/2, -y, z+1/2'
'-x, y+1/2, -z+1/2'
'x+1/2, -y+1/2, -z'

loop_
_atom_site_label
_atom_site_type_symbol
_atom_site_fract_x
_atom_site_fract_y
_atom_site_fract_z
_atom_site_U_iso_or_equiv
_atom_site_adp_type
_atom_site_occupancy
_atom_site_site_symmetry_order
_atom_site_calc_flag
_atom_site_refinement_flags_posn
_atom_site_refinement_flags_adp
C1 C 0.6157(2) 0.5056(2) 0.01331(16) 0.0410(6) Uani 1 1 d . .
C2 C 0.4227(2) 0.5342(2) -0.03038(15) 0.0387(5) Uani 1 1 d . .
C3 C 0.3152(2) 0.5782(3) -0.04918(17) 0.0465(6) Uani 1 1 d . .
H3 H 0.3050 0.6511 -0.0534 0.056 Uiso 1 1 calc R U
C4 C 0.2246(2) 0.5082(3) -0.06124(18) 0.0522(7) Uani 1 1 d . .
C5 C 0.2344(3) 0.3995(3) -0.0552(2) 0.0610(9) Uani 1 1 d . .
H5 H 0.1709 0.3560 -0.0656 0.073 Uiso 1 1 calc R U
C6 C 0.3393(3) 0.3568(3) -0.0337(2) 0.0560(8) Uani 1 1 d . .
H6 H 0.3477 0.2841 -0.0273 0.067 Uiso 1 1 calc R U
C7 C 0.4328(2) 0.4250(2) -0.02160(16) 0.0438(6) Uani 1 1 d . .
C8 C 0.5493(3) 0.3997(2) 0.00449(18) 0.0472(7) Uani 1 1 d . .
C9 C 0.7269(3) 0.5003(3) -0.03512(18) 0.0500(7) Uani 1 1 d . .
C10 C 0.7943(3) 0.4549(4) -0.1562(2) 0.0714(10) Uani 1 1 d . .
H10A H 0.8531 0.5095 -0.1499 0.086 Uiso 1 1 calc R U
H10B H 0.7657 0.4588 -0.2071 0.086 Uiso 1 1 calc R U
C11 C 0.8492(5) 0.3483(4) -0.1436(3) 0.0963(15) Uani 1 1 d . .
H11A H 0.8853 0.3468 -0.0952 0.145 Uiso 1 1 calc R U
H11B H 0.9072 0.3356 -0.1812 0.145 Uiso 1 1 calc R U
H11C H 0.7902 0.2943 -0.1462 0.145 Uiso 1 1 calc R U
C12 C 0.6458(2) 0.5271(2) 0.09674(17) 0.0450(6) Uani 1 1 d . .
H12 H 0.6899 0.5935 0.0993 0.054 Uiso 1 1 calc R U
C13 C 0.8272(3) 0.4646(2) 0.15280(16) 0.0453(6) Uani 1 1 d . .
C14 C 1.0033(3) 0.3691(3) 0.19081(19) 0.0549(8) Uani 1 1 d . .
C15 C 1.0801(4) 0.4096(5) 0.1288(3) 0.0862(13) Uani 1 1 d . .
H15A H 1.0704 0.4848 0.1240 0.129 Uiso 1 1 calc R U
H15B H 1.0585 0.3759 0.0827 0.129 Uiso 1 1 calc R U
H15C H 1.1602 0.3938 0.1400 0.129 Uiso 1 1 calc R U
C16 C 1.0222(4) 0.2507(3) 0.2039(3) 0.0822(13) Uani 1 1 d . .
H16A H 1.0198 0.2140 0.1570 0.123 Uiso 1 1 calc R U
H16B H 0.9617 0.2240 0.2360 0.123 Uiso 1 1 calc R U
H16C H 1.0968 0.2397 0.2271 0.123 Uiso 1 1 calc R U
C17 C 1.0175(4) 0.4274(4) 0.2635(2) 0.0735(11) Uani 1 1 d . .
H17A H 0.9574 0.4056 0.2976 0.110 Uiso 1 1 calc R U
H17B H 1.0114 0.5022 0.2548 0.110 Uiso 1 1 calc R U
H17C H 1.0927 0.4115 0.2844 0.110 Uiso 1 1 calc R U
C18 C 0.5354(3) 0.5402(3) 0.14354(17) 0.0489(7) Uani 1 1 d . .
C19 C 0.4809(3) 0.4545(3) 0.1763(2) 0.0640(9) Uani 1 1 d . .
H19 H 0.5126 0.3872 0.1706 0.077 Uiso 1 1 calc R U
C20 C 0.3799(4) 0.4672(4) 0.2176(3) 0.0822(12) Uani 1 1 d . .
H20 H 0.3443 0.4085 0.2392 0.099 Uiso 1 1 calc R U
C21 C 0.3317(4) 0.5657(4) 0.2270(3) 0.0819(12) Uani 1 1 d . .
H21 H 0.2640 0.5747 0.2549 0.098 Uiso 1 1 calc R U
C22 C 0.3860(4) 0.6509(3) 0.1940(2) 0.0706(10) Uani 1 1 d . .
C23 C 0.4868(3) 0.6400(3) 0.15323(19) 0.0567(8) Uani 1 1 d . .
H23 H 0.5222 0.6991 0.1322 0.068 Uiso 1 1 calc R U
C24 C 0.5682(3) 0.6868(2) -0.02896(17) 0.0462(6) Uani 1 1 d . .
C25 C 0.4848(4) 0.7663(3) -0.0603(2) 0.0689(10) Uani 1 1 d . .
H25A H 0.5260 0.8305 -0.0717 0.103 Uiso 1 1 calc R U
H25B H 0.4247 0.7808 -0.0243 0.103 Uiso 1 1 calc R U
H25C H 0.4501 0.7386 -0.1050 0.103 Uiso 1 1 calc R U
Cl1 Cl 0.08888(8) 0.55993(10) -0.08433(8) 0.0875(4) Uani 1 1 d . .
Cl2 Cl 0.32633(15) 0.77583(13) 0.20584(12) 0.1335(7) Uani 1 1 d . .
N1 N 0.53067(18) 0.58387(17) -0.01567(13) 0.0395(5) Uani 1 1 d . .
N2 N 0.7193(2) 0.4435(2) 0.12517(17) 0.0530(6) Uani 1 1 d . .
H2 H 0.6943 0.3793 0.1246 0.064 Uiso 1 1 calc R U
O1 O 0.5896(2) 0.31406(17) 0.02072(16) 0.0675(7) Uani 1 1 d . .
O2 O 0.6691(2) 0.70857(18) -0.01398(16) 0.0630(6) Uani 1 1 d . .
O3 O 0.8237(2) 0.5100(3) -0.01259(15) 0.0756(8) Uani 1 1 d . .
O4 O 0.69759(19) 0.4751(2) -0.10475(13) 0.0595(6) Uani 1 1 d . .
O5 O 0.8643(2) 0.55168(19) 0.16566(13) 0.0578(6) Uani 1 1 d . .
O6 O 0.8815(2) 0.37205(18) 0.16535(13) 0.0555(5) Uani 1 1 d . .

loop_
_atom_site_aniso_label
_atom_site_aniso_U_11
_atom_site_aniso_U_22
_atom_site_aniso_U_33
_atom_site_aniso_U_23
_atom_site_aniso_U_13
_atom_site_aniso_U_12
C1 0.0325(12) 0.0363(13) 0.0541(15) 0.0008(12) -0.0042(11) 0.0026(10)
C2 0.0353(12) 0.0389(13) 0.0418(13) -0.0033(11) 0.0000(10) -0.0010(11)
C3 0.0382(13) 0.0470(15) 0.0544(16) -0.0078(13) -0.0019(12) 0.0040(12)
C4 0.0306(13) 0.069(2) 0.0569(18) -0.0098(15) -0.0007(12) 0.0015(13)
C5 0.0468(17) 0.063(2) 0.073(2) -0.0088(17) 0.0012(16) -0.0195(15)
C6 0.0578(19) 0.0432(15) 0.067(2) -0.0009(14) -0.0002(16) -0.0118(14)
C7 0.0420(14) 0.0403(13) 0.0490(15) -0.0027(12) -0.0001(12) -0.0018(11)
C8 0.0484(16) 0.0388(14) 0.0543(16) -0.0019(12) -0.0036(13) 0.0008(12)
C9 0.0386(14) 0.0533(16) 0.0581(18) -0.0044(14) -0.0023(13) 0.0054(13)
C10 0.0547(19) 0.106(3) 0.0537(19) 0.003(2) 0.0047(15) 0.006(2)
C11 0.082(3) 0.099(4) 0.108(4) -0.022(3) 0.021(3) 0.010(3)
C12 0.0382(13) 0.0424(14) 0.0544(16) -0.0003(12) -0.0068(12) 0.0018(11)
C13 0.0405(14) 0.0536(16) 0.0419(14) 0.0045(13) -0.0025(11) 0.0024(13)
C14 0.0415(16) 0.0667(19) 0.0566(18) 0.0022(15) -0.0086(14) 0.0102(14)
C15 0.053(2) 0.125(4) 0.080(3) 0.012(3) 0.007(2) 0.008(2)
C16 0.075(3) 0.072(2) 0.099(3) -0.004(2) -0.024(2) 0.029(2)
C17 0.069(2) 0.089(3) 0.063(2) -0.0040(19) -0.0199(18) 0.019(2)
C18 0.0455(15) 0.0560(17) 0.0453(15) -0.0006(13) -0.0061(12) 0.0013(14)
C19 0.058(2) 0.062(2) 0.071(2) 0.0054(17) 0.0022(17) 0.0006(17)
C20 0.070(3) 0.093(3) 0.083(3) 0.010(2) 0.016(2) -0.012(2)
C21 0.060(2) 0.106(3) 0.080(3) -0.018(2) 0.015(2) -0.003(2)
C22 0.063(2) 0.074(2) 0.074(2) -0.021(2) 0.0042(19) 0.0083(19)
C23 0.0569(19) 0.0545(18) 0.0585(19) -0.0103(15) 0.0006(15) 0.0031(15)
C24 0.0501(16) 0.0380(13) 0.0507(16) -0.0015(12) -0.0024(13) -0.0050(12)
C25 0.075(2) 0.0395(16) 0.092(3) 0.0101(17) -0.020(2) -0.0021(16)
Cl1 0.0379(4) 0.0998(8) 0.1247(9) -0.0349(7) -0.0202(5) 0.0114(5)
Cl2 0.1197(12) 0.1006(10) 0.1803(16) -0.0505(11) 0.0422(12) 0.0286(9)
N1 0.0328(10) 0.0350(11) 0.0509(13) -0.0017(9) -0.0043(10) 0.0013(9)
N2 0.0427(13) 0.0436(13) 0.0728(17) 0.0060(12) -0.0116(12) 0.0007(11)
O1 0.0699(15) 0.0381(11) 0.0945(18) -0.0020(12) -0.0207(14) 0.0105(11)
O2 0.0508(13) 0.0524(12) 0.0857(16) 0.0033(12) -0.0061(12) -0.0161(11)
O3 0.0365(11) 0.121(2) 0.0699(16) -0.0237(16) -0.0010(11) 0.0024(13)
O4 0.0435(11) 0.0835(17) 0.0514(12) -0.0051(11) -0.0016(9) 0.0071(11)
O5 0.0536(13) 0.0528(12) 0.0670(14) -0.0001(10) -0.0159(11) -0.0005(10)
O6 0.0449(12) 0.0530(12) 0.0686(14) 0.0009(10) -0.0119(10) 0.0067(10)

loop_
_atom_type_symbol
_atom_type_description
_atom_type_scat_dispersion_real
_atom_type_scat_dispersion_imag
_atom_type_scat_source
C C 0.0033 0.0016 'International Tables Vol C Tables 4.2.6.8 and 6.1.1.4'
H H 0.0000 0.0000 'International Tables Vol C Tables 4.2.6.8 and 6.1.1.4'
N N 0.0061 0.0033 'International Tables Vol C Tables 4.2.6.8 and 6.1.1.4'
O O 0.0106 0.0060 'International Tables Vol C Tables 4.2.6.8 and 6.1.1.4'
Cl Cl 0.1484 0.1585 'International Tables Vol C Tables 4.2.6.8 and 6.1.1.4'

loop_
_geom_angle_atom_site_label_1
_geom_angle_atom_site_label_2
_geom_angle_atom_site_label_3
_geom_angle
N1 C1 C8 102.6(2)
N1 C1 C9 112.0(2)
C8 C1 C9 108.1(2)
N1 C1 C12 111.5(2)
C8 C1 C12 111.0(2)
C9 C1 C12 111.4(2)
C7 C2 C3 119.8(3)
C7 C2 N1 110.2(2)
C3 C2 N1 130.0(2)
C4 C3 C2 116.5(3)
C4 C3 H3 121.7
C2 C3 H3 121.7
C3 C4 C5 124.3(3)
C3 C4 Cl1 118.0(3)
C5 C4 Cl1 117.7(3)
C6 C5 C4 118.9(3)
C6 C5 H5 120.5
C4 C5 H5 120.5
C5 C6 C7 118.3(3)
C5 C6 H6 120.9
C7 C6 H6 120.9
C6 C7 C2 122.1(3)
C6 C7 C8 128.5(3)
C2 C7 C8 109.4(2)
O1 C8 C7 128.7(3)
O1 C8 C1 124.1(3)
C7 C8 C1 107.1(2)
O3 C9 O4 125.5(3)
O3 C9 C1 125.1(3)
O4 C9 C1 109.2(2)
O4 C10 C11 112.2(3)
O4 C10 H10A 109.2
C11 C10 H10A 109.2
O4 C10 H10B 109.2
C11 C10 H10B 109.2
H10A C10 H10B 107.9
C10 C11 H11A 109.5
C10 C11 H11B 109.5
H11A C11 H11B 109.5
C10 C11 H11C 109.5
H11A C11 H11C 109.5
H11B C11 H11C 109.5
N2 C12 C18 111.6(3)
N2 C12 C1 109.9(2)
C18 C12 C1 111.3(2)
N2 C12 H12 108.0
C18 C12 H12 108.0
C1 C12 H12 108.0
O5 C13 O6 126.9(3)
O5 C13 N2 124.8(3)
O6 C13 N2 108.2(3)
O6 C14 C17 111.1(3)
O6 C14 C15 108.5(3)
C17 C14 C15 114.2(4)
O6 C14 C16 101.9(3)
C17 C14 C16 109.3(3)
C15 C14 C16 111.3(4)
C14 C15 H15A 109.5
C14 C15 H15B 109.5
H15A C15 H15B 109.5
C14 C15 H15C 109.5
H15A C15 H15C 109.5
H15B C15 H15C 109.5
C14 C16 H16A 109.5
C14 C16 H16B 109.5
H16A C16 H16B 109.5
C14 C16 H16C 109.5
H16A C16 H16C 109.5
H16B C16 H16C 109.5
C14 C17 H17A 109.5
C14 C17 H17B 109.5
H17A C17 H17B 109.5
C14 C17 H17C 109.5
H17A C17 H17C 109.5
H17B C17 H17C 109.5
C19 C18 C23 118.5(3)
C19 C18 C12 121.6(3)
C23 C18 C12 119.9(3)
C18 C19 C20 121.0(4)
C18 C19 H19 119.5
C20 C19 H19 119.5
C21 C20 C19 120.5(4)
C21 C20 H20 119.7
C19 C20 H20 119.7
C20 C21 C22 118.3(4)
C20 C21 H21 120.8
C22 C21 H21 120.8
C23 C22 C21 122.0(4)
C23 C22 Cl2 119.2(3)
C21 C22 Cl2 118.8(3)
C22 C23 C18 119.6(3)
C22 C23 H23 120.2
C18 C23 H23 120.2
O2 C24 N1 117.8(3)
O2 C24 C25 122.5(3)
N1 C24 C25 119.6(3)
C24 C25 H25A 109.5
C24 C25 H25B 109.5
H25A C25 H25B 109.5
C24 C25 H25C 109.5
H25A C25 H25C 109.5
H25B C25 H25C 109.5
C24 N1 C2 130.9(2)
C24 N1 C1 118.8(2)
C2 N1 C1 110.2(2)
C13 N2 C12 121.1(3)
C13 N2 H2 119.4
C12 N2 H2 119.4
C9 O4 C10 116.2(3)
C13 O6 C14 121.0(3)

loop_
_geom_bond_atom_site_label_1
_geom_bond_atom_site_label_2
_geom_bond_distance
C1 N1 1.481(3)
C1 C8 1.545(4)
C1 C9 1.543(4)
C1 C12 1.558(4)
C2 C7 1.393(4)
C2 C3 1.391(4)
C2 N1 1.411(3)
C3 C4 1.380(4)
C3 H3 0.9300
C4 C5 1.380(5)
C4 Cl1 1.736(3)
C5 C6 1.372(5)
C5 H5 0.9300
C6 C7 1.391(4)
C6 H6 0.9300
C7 C8 1.449(4)
C8 O1 1.211(4)
C9 O3 1.185(4)
C9 O4 1.330(4)
C10 O4 1.463(4)
C10 C11 1.502(7)
C10 H10A 0.9700
C10 H10B 0.9700
C11 H11A 0.9600
C11 H11B 0.9600
C11 H11C 0.9600
C12 N2 1.442(4)
C12 C18 1.525(4)
C12 H12 0.9800
C13 O5 1.201(4)
C13 O6 1.343(4)
C13 N2 1.357(4)
C14 O6 1.467(4)
C14 C17 1.504(5)
C14 C15 1.506(6)
C14 C16 1.529(5)
C15 H15A 0.9600
C15 H15B 0.9600
C15 H15C 0.9600
C16 H16A 0.9600
C16 H16B 0.9600
C16 H16C 0.9600
C17 H17A 0.9600
C17 H17B 0.9600
C17 H17C 0.9600
C18 C19 1.380(5)
C18 C23 1.389(5)
C19 C20 1.382(6)
C19 H19 0.9300
C20 C21 1.370(7)
C20 H20 0.9300
C21 C22 1.376(6)
C21 H21 0.9300
C22 C23 1.372(5)
C22 Cl2 1.732(4)
C23 H23 0.9300
C24 O2 1.217(4)
C24 N1 1.390(4)
C24 C25 1.494(5)
C25 H25A 0.9600
C25 H25B 0.9600
C25 H25C 0.9600
N2 H2 0.8600

loop_
_geom_hbond_atom_site_label_D
_geom_hbond_atom_site_label_H
_geom_hbond_atom_site_label_A
_geom_hbond_distance_DH
_geom_hbond_distance_HA
_geom_hbond_distance_DA
_geom_hbond_angle_DHA
N2 H2 O1 0.86 2.36 2.894(4) 120.5

loop_
_geom_torsion_atom_site_label_1
_geom_torsion_atom_site_label_2
_geom_torsion_atom_site_label_3
_geom_torsion_atom_site_label_4
_geom_torsion
C7 C2 C3 C4 -2.7(4)
N1 C2 C3 C4 179.2(3)
C2 C3 C4 C5 0.5(5)
C2 C3 C4 Cl1 179.7(2)
C3 C4 C5 C6 2.1(6)
Cl1 C4 C5 C6 -177.0(3)
C4 C5 C6 C7 -2.5(5)
C5 C6 C7 C2 0.3(5)
C5 C6 C7 C8 176.8(3)
C3 C2 C7 C6 2.4(5)
N1 C2 C7 C6 -179.2(3)
C3 C2 C7 C8 -174.8(3)
N1 C2 C7 C8 3.7(3)
C6 C7 C8 O1 0.5(6)
C2 C7 C8 O1 177.4(3)
C6 C7 C8 C1 -176.1(3)
C2 C7 C8 C1 0.8(3)
N1 C1 C8 O1 178.6(3)
C9 C1 C8 O1 60.1(4)
C12 C1 C8 O1 -62.3(4)
N1 C1 C8 C7 -4.7(3)
C9 C1 C8 C7 -123.2(3)
C12 C1 C8 C7 114.5(3)
N1 C1 C9 O3 126.3(4)
C8 C1 C9 O3 -121.4(4)
C12 C1 C9 O3 0.8(5)
N1 C1 C9 O4 -58.5(3)
C8 C1 C9 O4 53.9(3)
C12 C1 C9 O4 176.0(3)
N1 C1 C12 N2 174.2(2)
C8 C1 C12 N2 60.5(3)
C9 C1 C12 N2 -59.9(3)
N1 C1 C12 C18 50.1(3)
C8 C1 C12 C18 -63.6(3)
C9 C1 C12 C18 175.9(2)
N2 C12 C18 C19 -34.5(4)
C1 C12 C18 C19 88.7(3)
N2 C12 C18 C23 146.3(3)
C1 C12 C18 C23 -90.6(3)
C23 C18 C19 C20 0.3(5)
C12 C18 C19 C20 -178.9(4)
C18 C19 C20 C21 -0.2(7)
C19 C20 C21 C22 0.4(7)
C20 C21 C22 C23 -0.8(7)
C20 C21 C22 Cl2 -179.7(4)
C21 C22 C23 C18 0.9(6)
Cl2 C22 C23 C18 179.9(3)
C19 C18 C23 C22 -0.7(5)
C12 C18 C23 C22 178.6(3)
O2 C24 N1 C2 -176.5(3)
C25 C24 N1 C2 3.8(5)
O2 C24 N1 C1 -2.1(4)
C25 C24 N1 C1 178.2(3)
C7 C2 N1 C24 167.8(3)
C3 C2 N1 C24 -13.9(5)
C7 C2 N1 C1 -7.0(3)
C3 C2 N1 C1 171.3(3)
C8 C1 N1 C24 -168.5(3)
C9 C1 N1 C24 -52.8(3)
C12 C1 N1 C24 72.7(3)
C8 C1 N1 C2 7.0(3)
C9 C1 N1 C2 122.7(2)
C12 C1 N1 C2 -111.8(2)
O5 C13 N2 C12 10.7(5)
O6 C13 N2 C12 -171.5(3)
C18 C12 N2 C13 -115.5(3)
C1 C12 N2 C13 120.6(3)
O3 C9 O4 C10 2.0(5)
C1 C9 O4 C10 -173.2(3)
C11 C10 O4 C9 76.1(5)
O5 C13 O6 C14 -6.3(5)
N2 C13 O6 C14 175.9(3)
C17 C14 O6 C13 58.7(4)
C15 C14 O6 C13 -67.5(4)
C16 C14 O6 C13 175.0(3)
